data_1557501
loop_
_publ_author_name
'Marumoto, Manabu'
'Sotani, Taichi'
'Miyagi, Yu'
'Yajima, Tatsuo'
'Sano, Natsuhiro'
'Sanda, Fumio'

_publ_section_title
;
 Synthesis of Platinum-Containing Conjugated Polymers Having QuinoxP* and
 Bipyridine Ligands. Chirality Transfer from the Phosphine Ligand to the
 Polymer Backbone
;
_journal_issue 6
_journal_name_full Macromolecules
_journal_page_first 2031
_journal_page_last 2038
_journal_paper_doi 10.1021/acs.macromol.0c00096
_journal_volume 53
_journal_year 2020
_chemical_absolute_configuration 'CHOOSE rm ad rmad syn or unk'
_chemical_formula_moiety 'C30 H34 Br2 F6 N4 O6 P2 Pt S2'
_chemical_formula_sum 'C30 H34 Br2 F6 N4 O6 P2 Pt S2'
_chemical_formula_weight 1141.58
_space_group_crystal_system orthorhombic
_space_group_IT_number 19
_space_group_name_Hall 'P 2ac 2ab'
_space_group_name_H-M_alt 'P 21 21 21'
_atom_sites_solution_hydrogens geom
_atom_sites_solution_primary direct
_atom_sites_solution_secondary difmap
_cell_angle_alpha 90.0000
_cell_angle_beta 90.0000
_cell_angle_gamma 90.0000
_cell_formula_units_Z 4
_cell_length_a 11.5406(2)
_cell_length_b 18.5416(3)
_cell_length_c 18.7269(3)
_cell_measurement_reflns_used 37098
_cell_measurement_temperature 123
_cell_measurement_theta_max 27.47
_cell_measurement_theta_min 2.08
_cell_volume 4007.20(11)
_computing_cell_refinement 'RAPID AUTO'
_computing_data_collection 'RAPID AUTO (Rigaku, ????)'
_computing_data_reduction 'RAPID AUTO'
_computing_molecular_graphics 'CrystalStructure 4.3'
_computing_publication_material 'CrystalStructure 4.3 (Rigaku, 2018)'
_computing_structure_refinement 'SHELXL Version 2018/3 (Sheldrick, 2008)'
_computing_structure_solution 'SHELXT Version 2018/2 (Sheldrick, 2014)'
_diffrn_ambient_temperature 123
_diffrn_detector_area_resol_mean 10.000
_diffrn_measured_fraction_theta_full 0.999
_diffrn_measured_fraction_theta_max 0.997
_diffrn_measurement_device_type 'Rigaku R-AXIS RAPID'
_diffrn_measurement_method \w
_diffrn_radiation_type 'Mo K\a'
_diffrn_radiation_wavelength 0.71075
_diffrn_reflns_av_R_equivalents 0.0532
_diffrn_reflns_av_unetI/netI 0.0401
_diffrn_reflns_Laue_measured_fraction_full 0.999
_diffrn_reflns_Laue_measured_fraction_max 0.997
_diffrn_reflns_limit_h_max 14
_diffrn_reflns_limit_h_min -13
_diffrn_reflns_limit_k_max 24
_diffrn_reflns_limit_k_min -22
_diffrn_reflns_limit_l_max 24
_diffrn_reflns_limit_l_min -24
_diffrn_reflns_number 37784
_diffrn_reflns_point_group_measured_fraction_full 0.978
_diffrn_reflns_point_group_measured_fraction_max 0.981
_diffrn_reflns_theta_full 25.242
_diffrn_reflns_theta_max 27.463
_diffrn_reflns_theta_min 2.346
_diffrn_standards_number 0
_exptl_absorpt_coefficient_mu 5.745
_exptl_absorpt_correction_T_max 0.795
_exptl_absorpt_correction_T_min 0.483
_exptl_absorpt_correction_type multi-scan
_exptl_absorpt_process_details 'ABSCOR (Rigaku, 1995)'
_exptl_crystal_colour colorless
_exptl_crystal_density_diffrn 1.892
_exptl_crystal_density_method 'not measured'
_exptl_crystal_description platelet
_exptl_crystal_F_000 2216.00
_exptl_crystal_size_max 0.170
_exptl_crystal_size_mid 0.170
_exptl_crystal_size_min 0.040
_refine_diff_density_max 1.64
_refine_diff_density_min -1.01
_refine_ls_abs_structure_details
;
 Flack x determined using 3426 quotients [(I+)-(I-)]/[(I+)+(I-)]
 (Parsons, Flack and Wagner, Acta Cryst. B69 (2013) 249-259).
;
_refine_ls_abs_structure_Flack 0.030(4)
_refine_ls_extinction_method none
_refine_ls_goodness_of_fit_ref 1.020
_refine_ls_hydrogen_treatment constr
_refine_ls_number_parameters 486
_refine_ls_number_reflns 8996
_refine_ls_number_restraints 0
_refine_ls_R_factor_all 0.0303
_refine_ls_R_factor_gt 0.0273
_refine_ls_shift/su_max 0.002
_refine_ls_structure_factor_coef Fsqd
_refine_ls_weighting_details 'w = 1/[\s^2^(Fo^2^)+(0.0379P)^2^] where P=(Fo^2^+2Fc^2^)/3'
_refine_ls_weighting_scheme calc
_refine_ls_wR_factor_gt 0.0629
_refine_ls_wR_factor_ref 0.0642
_reflns_Friedel_coverage 0.774
_reflns_Friedel_fraction_full 0.952
_reflns_Friedel_fraction_max 0.960
_reflns_number_gt 8442
_reflns_number_total 8996
_reflns_threshold_expression F^2^>2.0\s(F^2^)
_cod_data_source_file ma0c00096_si_002.cif
_cod_data_source_block 200127
_cod_depositor_comments
;Adding full bibliography for 1557501.cif.

 Adding full bibliography for 1557501.cif.
;
_cod_original_cell_volume 4007.19(13)
_cod_database_code 1557501

loop_
_space_group_symop_id
_space_group_symop_operation_xyz
1 +X,+Y,+Z
2 1/2-X,-Y,1/2+Z
3 1/2+X,1/2-Y,-Z
4 -X,1/2+Y,1/2-Z

loop_
_atom_site_label
_atom_site_type_symbol
_atom_site_fract_x
_atom_site_fract_y
_atom_site_fract_z
_atom_site_U_iso_or_equiv
_atom_site_adp_type
_atom_site_occupancy
_atom_site_site_symmetry_order
_atom_site_calc_flag
_atom_site_refinement_flags_posn
_atom_site_refinement_flags_adp
_atom_site_refinement_flags_occupancy
_atom_site_disorder_assembly
_atom_site_disorder_group
Pt1 Pt 0.45865(2) 0.35784(2) 0.24971(2) 0.01587(6) Uani 1 1 d . . . . .
Br2 Br 0.87940(5) 0.15614(3) 0.39120(3) 0.02578(12) Uani 1 1 d . . . . .
Br3 Br 0.95891(5) 0.54490(3) 0.23857(4) 0.03698(16) Uani 1 1 d . . . . .
S3 S 0.86513(13) 0.39164(7) 0.50180(8) 0.0260(3) Uani 1 1 d . . . . .
S4 S 0.41186(13) 0.63628(8) 0.30439(9) 0.0289(3) Uani 1 1 d . . . . .
P11 P 0.29294(12) 0.30324(7) 0.28469(8) 0.0183(3) Uani 1 1 d . . . . .
P51 P 0.35306(11) 0.40451(7) 0.15858(8) 0.0183(3) Uani 1 1 d . . . . .
F7 F 0.6558(4) 0.3944(4) 0.4482(3) 0.088(2) Uani 1 1 d . . . . .
F21 F 0.4215(6) 0.6143(7) 0.4401(3) 0.183(6) Uani 1 1 d . . . . .
F35 F 0.6595(3) 0.4133(3) 0.5606(2) 0.0602(13) Uani 1 1 d . . . . .
F45 F 0.4627(8) 0.5208(4) 0.3747(6) 0.180(5) Uani 1 1 d . . . . .
F47 F 0.5837(4) 0.6066(3) 0.3896(3) 0.0687(15) Uani 1 1 d . . . . .
F53 F 0.7147(5) 0.4947(3) 0.4887(4) 0.096(2) Uani 1 1 d . . . . .
O8 O 0.4822(4) 0.6091(3) 0.2475(4) 0.0537(13) Uani 1 1 d . . . . .
O15 O 0.2930(4) 0.6137(3) 0.3033(3) 0.0536(14) Uani 1 1 d . . . . .
O16 O 0.4308(4) 0.7116(2) 0.3183(3) 0.0454(12) Uani 1 1 d . . . . .
O19 O 0.9060(4) 0.4049(3) 0.4311(3) 0.0416(12) Uani 1 1 d . . . . .
O33 O 0.8493(5) 0.3163(3) 0.5182(3) 0.0563(15) Uani 1 1 d . . . . .
O44 O 0.9183(4) 0.4316(3) 0.5583(3) 0.0583(16) Uani 1 1 d . . . . .
N6 N 0.0840(4) 0.2807(2) 0.2180(3) 0.0244(10) Uani 1 1 d . . . . .
N9 N 0.6131(4) 0.41692(19) 0.2344(2) 0.0172(9) Uani 1 1 d . . . . .
N10 N 0.5749(4) 0.3035(2) 0.3190(2) 0.0180(9) Uani 1 1 d . . . . .
N50 N 0.1227(4) 0.3994(2) 0.1244(3) 0.0217(9) Uani 1 1 d . . . . .
C5 C 0.8106(4) 0.4283(3) 0.2733(3) 0.0205(11) Uani 1 1 d . . . . .
H5 H 0.874061 0.410257 0.300187 0.025 Uiso 1 1 calc R U . . .
C12 C 0.8190(4) 0.4921(3) 0.2366(3) 0.0242(13) Uani 1 1 d . . . . .
C13 C 0.0189(4) 0.3645(3) 0.1271(3) 0.0210(11) Uani 1 1 d . . . . .
C14 C 0.6879(4) 0.3233(2) 0.3090(3) 0.0164(10) Uani 1 1 d . . . . .
C17 C 0.0015(5) 0.3025(3) 0.1704(3) 0.0212(11) Uani 1 1 d . . . . .
C18 C 0.2890(5) 0.2071(3) 0.2982(3) 0.0265(12) Uani 1 1 d . . . . .
H18A H 0.345110 0.183845 0.266436 0.032 Uiso 1 1 calc R U . . .
H18B H 0.211041 0.189037 0.287651 0.032 Uiso 1 1 calc R U . . .
H18C H 0.308599 0.196142 0.347973 0.032 Uiso 1 1 calc R U . . .
C20 C 0.3400(6) 0.4060(4) 0.0092(4) 0.0448(18) Uani 1 1 d . . . . .
H20A H 0.360601 0.383021 -0.036183 0.054 Uiso 1 1 calc R U . . .
H20B H 0.366665 0.456227 0.008931 0.054 Uiso 1 1 calc R U . . .
H20C H 0.255720 0.404858 0.015371 0.054 Uiso 1 1 calc R U . . .
C22 C 0.7787(5) 0.2811(3) 0.3320(3) 0.0190(10) Uani 1 1 d . . . . .
H22 H 0.856439 0.295280 0.322966 0.023 Uiso 1 1 calc R U . . .
C23 C 0.2316(5) 0.3488(3) 0.3647(3) 0.0283(13) Uani 1 1 d . . . . .
C24 C -0.0723(5) 0.3888(3) 0.0822(3) 0.0261(13) Uani 1 1 d . . . . .
H24 H -0.062692 0.431188 0.054227 0.031 Uiso 1 1 calc R U . . .
C25 C -0.1042(5) 0.2633(3) 0.1655(3) 0.0247(12) Uani 1 1 d . . . . .
H25 H -0.115782 0.220934 0.193103 0.030 Uiso 1 1 calc R U . . .
C26 C 0.7068(4) 0.3910(2) 0.2701(3) 0.0182(10) Uani 1 1 d . . . . .
C27 C 0.1821(4) 0.3179(3) 0.2167(3) 0.0203(11) Uani 1 1 d . . . . .
C28 C 0.7553(4) 0.2178(3) 0.3685(3) 0.0185(11) Uani 1 1 d . . . . .
C29 C -0.1734(5) 0.3512(3) 0.0793(3) 0.0320(13) Uani 1 1 d . . . . .
H29 H -0.234358 0.367708 0.049389 0.038 Uiso 1 1 calc R U . . .
C31 C 0.2035(5) 0.3739(3) 0.1675(3) 0.0186(10) Uani 1 1 d . . . . .
C32 C 0.5545(4) 0.2444(3) 0.3586(3) 0.0185(10) Uani 1 1 d . . . . .
H32 H 0.476392 0.232404 0.369466 0.022 Uiso 1 1 calc R U . . .
C34 C 0.3285(6) 0.3588(4) 0.4201(3) 0.0358(14) Uani 1 1 d . . . . .
H34A H 0.297308 0.383177 0.462373 0.043 Uiso 1 1 calc R U . . .
H34B H 0.390776 0.387992 0.399426 0.043 Uiso 1 1 calc R U . . .
H34C H 0.359202 0.311497 0.433893 0.043 Uiso 1 1 calc R U . . .
C36 C 0.5287(5) 0.3696(4) 0.0634(3) 0.0335(14) Uani 1 1 d . . . . .
H36A H 0.552225 0.349006 0.017442 0.040 Uiso 1 1 calc R U . . .
H36B H 0.564869 0.342322 0.102285 0.040 Uiso 1 1 calc R U . . .
H36C H 0.553571 0.420098 0.065894 0.040 Uiso 1 1 calc R U . . .
C37 C 0.6238(5) 0.4797(2) 0.1996(3) 0.0206(10) Uani 1 1 d . . . . .
H37 H 0.558582 0.498049 0.174551 0.025 Uiso 1 1 calc R U . . .
C38 C -0.1892(5) 0.2877(3) 0.1202(3) 0.0281(13) Uani 1 1 d . . . . .
H38 H -0.259712 0.261629 0.116188 0.034 Uiso 1 1 calc R U . . .
C39 C 0.3977(5) 0.3656(3) 0.0705(3) 0.0257(12) Uani 1 1 d . . . . .
C40 C 0.3376(5) 0.5009(3) 0.1472(4) 0.0279(13) Uani 1 1 d . . . . .
H40A H 0.335027 0.524233 0.194133 0.033 Uiso 1 1 calc R U . . .
H40B H 0.265738 0.511156 0.121250 0.033 Uiso 1 1 calc R U . . .
H40C H 0.403733 0.519574 0.120046 0.033 Uiso 1 1 calc R U . . .
C41 C 0.1334(6) 0.3022(4) 0.3961(4) 0.0425(17) Uani 1 1 d . . . . .
H41A H 0.098079 0.327427 0.436582 0.051 Uiso 1 1 calc R U . . .
H41B H 0.165202 0.255995 0.412296 0.051 Uiso 1 1 calc R U . . .
H41C H 0.074630 0.293539 0.359328 0.051 Uiso 1 1 calc R U . . .
C42 C 0.6421(4) 0.1998(3) 0.3845(3) 0.0208(11) Uani 1 1 d . . . . .
H42 H 0.624605 0.158333 0.412346 0.025 Uiso 1 1 calc R U . . .
C43 C 0.4726(8) 0.5936(5) 0.3831(6) 0.077(3) Uani 1 1 d . . . . .
C46 C 0.1842(6) 0.4228(3) 0.3428(4) 0.0365(15) Uani 1 1 d . . . . .
H46A H 0.162647 0.450095 0.385591 0.044 Uiso 1 1 calc R U . . .
H46B H 0.115820 0.416341 0.312425 0.044 Uiso 1 1 calc R U . . .
H46C H 0.243836 0.449284 0.316317 0.044 Uiso 1 1 calc R U . . .
C48 C 0.7157(7) 0.4244(4) 0.4990(4) 0.0423(17) Uani 1 1 d . . . . .
C49 C 0.3609(6) 0.2859(3) 0.0700(4) 0.0399(15) Uani 1 1 d . . . . .
H49A H 0.398031 0.261175 0.029745 0.048 Uiso 1 1 calc R U . . .
H49B H 0.276522 0.282633 0.065019 0.048 Uiso 1 1 calc R U . . .
H49C H 0.384725 0.262960 0.114788 0.048 Uiso 1 1 calc R U . . .
C52 C 0.7253(5) 0.5186(3) 0.1985(3) 0.0230(11) Uani 1 1 d . . . . .
H52 H 0.731003 0.562427 0.172368 0.028 Uiso 1 1 calc R U . . .

loop_
_atom_site_aniso_label
_atom_site_aniso_U_11
_atom_site_aniso_U_22
_atom_site_aniso_U_33
_atom_site_aniso_U_23
_atom_site_aniso_U_13
_atom_site_aniso_U_12
Pt1 0.01213(9) 0.01544(9) 0.02003(10) 0.00205(9) -0.00146(10) -0.00009(5)
Br2 0.0216(3) 0.0225(2) 0.0332(3) 0.0061(2) 0.0013(2) 0.00706(19)
Br3 0.0217(3) 0.0305(3) 0.0587(5) 0.0151(3) -0.0064(3) -0.01121(19)
S3 0.0226(7) 0.0312(7) 0.0242(8) -0.0014(5) -0.0003(6) 0.0019(5)
S4 0.0257(7) 0.0287(7) 0.0324(8) 0.0002(6) 0.0004(6) 0.0012(5)
P11 0.0120(6) 0.0184(6) 0.0245(7) 0.0046(5) -0.0008(5) 0.0000(5)
P51 0.0126(6) 0.0181(6) 0.0241(7) 0.0043(5) -0.0016(5) 0.0005(4)
F7 0.031(3) 0.176(6) 0.057(3) -0.063(4) -0.018(2) 0.026(3)
F21 0.074(5) 0.434(17) 0.040(4) 0.090(7) -0.007(3) -0.072(7)
F35 0.032(2) 0.104(4) 0.045(3) -0.024(3) 0.010(2) -0.005(2)
F45 0.181(8) 0.089(4) 0.270(11) 0.123(6) -0.152(8) -0.078(5)
F47 0.052(3) 0.063(3) 0.091(4) 0.024(3) -0.034(3) -0.005(2)
F53 0.088(5) 0.061(3) 0.140(6) 0.011(4) 0.021(4) 0.050(3)
O8 0.041(3) 0.060(3) 0.060(4) -0.026(3) 0.008(3) 0.005(2)
O15 0.031(3) 0.072(4) 0.058(4) 0.006(3) -0.007(3) -0.013(2)
O16 0.048(3) 0.029(2) 0.059(3) -0.004(2) -0.001(2) 0.005(2)
O19 0.037(3) 0.053(3) 0.035(3) 0.005(2) 0.009(2) 0.009(2)
O33 0.055(4) 0.037(3) 0.076(4) 0.017(3) 0.006(3) 0.006(2)
O44 0.032(3) 0.088(4) 0.055(4) -0.033(3) -0.006(2) -0.007(2)
N6 0.016(2) 0.024(2) 0.033(3) 0.0049(19) -0.001(2) -0.0014(16)
N9 0.017(2) 0.0133(18) 0.022(3) 0.0034(15) -0.0055(17) -0.0003(14)
N10 0.014(2) 0.019(2) 0.021(2) 0.0009(17) -0.0025(17) -0.0001(15)
N50 0.013(2) 0.027(2) 0.026(3) 0.0023(18) -0.0004(19) -0.0002(17)
C5 0.012(2) 0.023(2) 0.027(3) 0.001(2) -0.001(2) -0.0002(18)
C12 0.019(3) 0.021(2) 0.033(4) 0.001(2) 0.000(2) -0.0041(17)
C13 0.011(3) 0.029(3) 0.023(3) 0.000(2) 0.000(2) 0.0012(18)
C14 0.016(3) 0.016(2) 0.017(3) 0.0006(18) -0.004(2) -0.0015(17)
C17 0.017(3) 0.025(3) 0.021(3) -0.002(2) 0.001(2) 0.0010(19)
C18 0.025(3) 0.017(3) 0.037(3) 0.008(2) -0.005(3) -0.003(2)
C20 0.030(4) 0.080(5) 0.024(3) 0.010(3) -0.002(3) 0.017(3)
C22 0.016(3) 0.018(2) 0.023(3) 0.003(2) 0.002(2) 0.0008(18)
C23 0.024(3) 0.034(3) 0.027(3) 0.005(2) 0.007(2) 0.010(2)
C24 0.021(3) 0.032(3) 0.025(3) -0.001(2) 0.000(2) 0.001(2)
C25 0.016(3) 0.032(3) 0.026(3) -0.001(2) 0.001(2) -0.005(2)
C26 0.017(2) 0.018(2) 0.019(3) 0.0048(18) 0.0018(19) 0.0005(18)
C27 0.011(3) 0.024(3) 0.026(3) -0.001(2) 0.001(2) -0.0021(18)
C28 0.019(3) 0.015(2) 0.021(3) -0.0002(19) -0.002(2) 0.0014(17)
C29 0.013(3) 0.051(4) 0.031(3) 0.001(3) -0.006(2) 0.002(2)
C31 0.015(2) 0.019(2) 0.022(3) 0.0016(19) -0.001(2) -0.0002(18)
C32 0.015(3) 0.019(2) 0.022(3) 0.0041(19) 0.001(2) -0.0007(18)
C34 0.038(4) 0.050(4) 0.019(3) 0.000(3) 0.004(3) 0.010(3)
C36 0.019(3) 0.053(4) 0.028(3) -0.002(3) 0.001(3) 0.004(2)
C37 0.020(3) 0.016(2) 0.026(3) 0.0023(19) -0.003(2) -0.0001(19)
C38 0.017(3) 0.033(3) 0.034(4) -0.004(2) 0.001(2) -0.001(2)
C39 0.021(3) 0.039(3) 0.018(3) 0.001(2) -0.002(2) 0.001(2)
C40 0.019(3) 0.020(3) 0.044(4) 0.010(2) -0.009(3) -0.0016(19)
C41 0.030(4) 0.057(4) 0.040(4) 0.014(3) 0.013(3) 0.011(3)
C42 0.020(3) 0.018(2) 0.025(3) 0.004(2) -0.001(2) -0.0005(18)
C43 0.056(6) 0.083(6) 0.091(8) 0.057(6) -0.026(6) -0.037(5)
C46 0.037(4) 0.036(3) 0.037(4) -0.001(3) 0.000(3) 0.014(3)
C48 0.039(4) 0.055(4) 0.033(4) -0.014(3) -0.002(3) 0.021(3)
C49 0.039(4) 0.041(3) 0.039(4) -0.017(3) 0.003(3) -0.002(3)
C52 0.021(3) 0.018(2) 0.030(3) 0.006(2) 0.002(2) -0.0010(19)

loop_
_atom_type_symbol
_atom_type_description
_atom_type_scat_dispersion_real
_atom_type_scat_dispersion_imag
_atom_type_scat_source
C C 0.0033 0.0016
;
International Tables for Crystallography
(Vol. C, Tables 4.2.6.8 and 6.1.1.4)
;
H H 0.0000 0.0000
;
International Tables for Crystallography
(Vol. C, Table 6.1.1.4)
;
Br Br -0.2901 2.4595
;
International Tables for Crystallography
(Vol. C, Tables 4.2.6.8 and 6.1.1.4)
;
F F 0.0171 0.0103
;
International Tables for Crystallography
(Vol. C, Tables 4.2.6.8 and 6.1.1.4)
;
N N 0.0061 0.0033
;
International Tables for Crystallography
(Vol. C, Tables 4.2.6.8 and 6.1.1.4)
;
O O 0.0106 0.0060
;
International Tables for Crystallography
(Vol. C, Tables 4.2.6.8 and 6.1.1.4)
;
P P 0.1023 0.0942
;
International Tables for Crystallography
(Vol. C, Tables 4.2.6.8 and 6.1.1.4)
;
Pt Pt -1.7033 8.3905
;
International Tables for Crystallography
(Vol. C, Tables 4.2.6.8 and 6.1.1.4)
;
S S 0.1246 0.1234
;
International Tables for Crystallography
(Vol. C, Tables 4.2.6.8 and 6.1.1.4)
;

loop_
_geom_angle_atom_site_label_1
_geom_angle_atom_site_label_2
_geom_angle_atom_site_label_3
_geom_angle
_geom_angle_site_symmetry_1
_geom_angle_site_symmetry_3
_geom_angle_publ_flag
N9 Pt1 N10 78.19(15) . . ?
N9 Pt1 P11 170.26(12) . . ?
N10 Pt1 P11 98.34(12) . . ?
N9 Pt1 P51 98.83(11) . . ?
N10 Pt1 P51 168.89(13) . . ?
P11 Pt1 P51 86.24(5) . . ?
O19 S3 O44 117.1(3) . . ?
O19 S3 O33 114.0(3) . . ?
O44 S3 O33 113.5(4) . . ?
O19 S3 C48 103.2(3) . . ?
O44 S3 C48 104.7(3) . . ?
O33 S3 C48 102.1(3) . . ?
O8 S4 O15 115.4(3) . . ?
O8 S4 O16 113.0(3) . . ?
O15 S4 O16 115.6(3) . . ?
O8 S4 C43 103.5(5) . . ?
O15 S4 C43 104.7(4) . . ?
O16 S4 C43 102.6(4) . . ?
C18 P11 C27 103.2(3) . . ?
C18 P11 C23 109.1(3) . . ?
C27 P11 C23 103.1(3) . . ?
C18 P11 Pt1 120.4(2) . . ?
C27 P11 Pt1 108.92(18) . . ?
C23 P11 Pt1 110.6(2) . . ?
C40 P51 C31 103.0(2) . . ?
C40 P51 C39 107.7(3) . . ?
C31 P51 C39 102.8(3) . . ?
C40 P51 Pt1 121.2(2) . . ?
C31 P51 Pt1 108.68(18) . . ?
C39 P51 Pt1 111.60(18) . . ?
C27 N6 C17 115.5(5) . . ?
C37 N9 C26 118.2(4) . . ?
C37 N9 Pt1 126.5(4) . . ?
C26 N9 Pt1 115.0(3) . . ?
C32 N10 C14 117.4(4) . . ?
C32 N10 Pt1 127.9(3) . . ?
C14 N10 Pt1 113.1(3) . . ?
C31 N50 C13 115.3(4) . . ?
C12 C5 C26 118.1(5) . . ?
C12 C5 H5 121.0 . . ?
C26 C5 H5 121.0 . . ?
C5 C12 C52 120.6(5) . . ?
C5 C12 Br3 119.9(4) . . ?
C52 C12 Br3 119.5(4) . . ?
N50 C13 C24 118.6(5) . . ?
N50 C13 C17 122.0(5) . . ?
C24 C13 C17 119.3(5) . . ?
N10 C14 C22 122.1(5) . . ?
N10 C14 C26 116.0(4) . . ?
C22 C14 C26 121.9(5) . . ?
N6 C17 C25 119.3(5) . . ?
N6 C17 C13 120.8(5) . . ?
C25 C17 C13 119.9(5) . . ?
P11 C18 H18A 109.5 . . ?
P11 C18 H18B 109.5 . . ?
H18A C18 H18B 109.5 . . ?
P11 C18 H18C 109.5 . . ?
H18A C18 H18C 109.5 . . ?
H18B C18 H18C 109.5 . . ?
C39 C20 H20A 109.5 . . ?
C39 C20 H20B 109.5 . . ?
H20A C20 H20B 109.5 . . ?
C39 C20 H20C 109.5 . . ?
H20A C20 H20C 109.5 . . ?
H20B C20 H20C 109.5 . . ?
C14 C22 C28 119.2(5) . . ?
C14 C22 H22 120.4 . . ?
C28 C22 H22 120.4 . . ?
C46 C23 C34 109.5(5) . . ?
C46 C23 C41 110.0(5) . . ?
C34 C23 C41 110.2(5) . . ?
C46 C23 P11 109.0(4) . . ?
C34 C23 P11 108.8(4) . . ?
C41 C23 P11 109.4(5) . . ?
C29 C24 C13 119.7(5) . . ?
C29 C24 H24 120.2 . . ?
C13 C24 H24 120.2 . . ?
C38 C25 C17 118.9(5) . . ?
C38 C25 H25 120.5 . . ?
C17 C25 H25 120.5 . . ?
N9 C26 C5 122.2(4) . . ?
N9 C26 C14 115.4(4) . . ?
C5 C26 C14 122.3(5) . . ?
N6 C27 C31 123.0(5) . . ?
N6 C27 P11 120.6(4) . . ?
C31 C27 P11 116.3(4) . . ?
C42 C28 C22 119.8(5) . . ?
C42 C28 Br2 121.6(4) . . ?
C22 C28 Br2 118.6(4) . . ?
C24 C29 C38 121.0(5) . . ?
C24 C29 H29 119.5 . . ?
C38 C29 H29 119.5 . . ?
N50 C31 C27 122.6(5) . . ?
N50 C31 P51 120.0(4) . . ?
C27 C31 P51 117.1(4) . . ?
N10 C32 C42 123.3(5) . . ?
N10 C32 H32 118.4 . . ?
C42 C32 H32 118.4 . . ?
C23 C34 H34A 109.5 . . ?
C23 C34 H34B 109.5 . . ?
H34A C34 H34B 109.5 . . ?
C23 C34 H34C 109.5 . . ?
H34A C34 H34C 109.5 . . ?
H34B C34 H34C 109.5 . . ?
C39 C36 H36A 109.5 . . ?
C39 C36 H36B 109.5 . . ?
H36A C36 H36B 109.5 . . ?
C39 C36 H36C 109.5 . . ?
H36A C36 H36C 109.5 . . ?
H36B C36 H36C 109.5 . . ?
N9 C37 C52 122.8(5) . . ?
N9 C37 H37 118.6 . . ?
C52 C37 H37 118.6 . . ?
C25 C38 C29 121.1(5) . . ?
C25 C38 H38 119.5 . . ?
C29 C38 H38 119.5 . . ?
C36 C39 C20 110.2(5) . . ?
C36 C39 C49 108.7(5) . . ?
C20 C39 C49 110.3(6) . . ?
C36 C39 P51 109.4(4) . . ?
C20 C39 P51 110.8(4) . . ?
C49 C39 P51 107.5(4) . . ?
P51 C40 H40A 109.5 . . ?
P51 C40 H40B 109.5 . . ?
H40A C40 H40B 109.5 . . ?
P51 C40 H40C 109.5 . . ?
H40A C40 H40C 109.5 . . ?
H40B C40 H40C 109.5 . . ?
C23 C41 H41A 109.5 . . ?
C23 C41 H41B 109.5 . . ?
H41A C41 H41B 109.5 . . ?
C23 C41 H41C 109.5 . . ?
H41A C41 H41C 109.5 . . ?
H41B C41 H41C 109.5 . . ?
C28 C42 C32 117.9(5) . . ?
C28 C42 H42 121.1 . . ?
C32 C42 H42 121.1 . . ?
F21 C43 F47 108.6(10) . . ?
F21 C43 F45 110.7(9) . . ?
F47 C43 F45 105.9(9) . . ?
F21 C43 S4 111.7(8) . . ?
F47 C43 S4 112.0(6) . . ?
F45 C43 S4 107.8(8) . . ?
C23 C46 H46A 109.5 . . ?
C23 C46 H46B 109.5 . . ?
H46A C46 H46B 109.5 . . ?
C23 C46 H46C 109.5 . . ?
H46A C46 H46C 109.5 . . ?
H46B C46 H46C 109.5 . . ?
F7 C48 F53 108.1(7) . . ?
F7 C48 F35 107.8(7) . . ?
F53 C48 F35 106.0(6) . . ?
F7 C48 S3 112.3(5) . . ?
F53 C48 S3 110.0(6) . . ?
F35 C48 S3 112.4(5) . . ?
C39 C49 H49A 109.5 . . ?
C39 C49 H49B 109.5 . . ?
H49A C49 H49B 109.5 . . ?
C39 C49 H49C 109.5 . . ?
H49A C49 H49C 109.5 . . ?
H49B C49 H49C 109.5 . . ?
C37 C52 C12 118.0(5) . . ?
C37 C52 H52 121.0 . . ?
C12 C52 H52 121.0 . . ?

loop_
_geom_bond_atom_site_label_1
_geom_bond_atom_site_label_2
_geom_bond_distance
_geom_bond_site_symmetry_2
_geom_bond_publ_flag
Pt1 N9 2.111(4) . ?
Pt1 N10 2.121(4) . ?
Pt1 P11 2.2608(13) . ?
Pt1 P51 2.2685(13) . ?
Br2 C28 1.881(5) . ?
Br3 C12 1.888(5) . ?
S3 O19 1.427(5) . ?
S3 O44 1.429(5) . ?
S3 O33 1.442(5) . ?
S3 C48 1.829(7) . ?
S4 O8 1.431(6) . ?
S4 O15 1.434(5) . ?
S4 O16 1.438(5) . ?
S4 C43 1.813(9) . ?
P11 C18 1.801(5) . ?
P11 C27 1.825(6) . ?
P11 C23 1.861(6) . ?
P51 C40 1.809(5) . ?
P51 C31 1.825(5) . ?
P51 C39 1.872(6) . ?
F7 C48 1.302(8) . ?
F21 C43 1.277(15) . ?
F35 C48 1.339(9) . ?
F45 C43 1.364(13) . ?
F47 C43 1.310(9) . ?
F53 C48 1.318(9) . ?
N6 C27 1.325(6) . ?
N6 C17 1.366(7) . ?
N9 C37 1.340(6) . ?
N9 C26 1.359(6) . ?
N10 C32 1.345(6) . ?
N10 C14 1.368(6) . ?
N50 C31 1.321(7) . ?
N50 C13 1.362(7) . ?
C5 C12 1.371(7) . ?
C5 C26 1.384(7) . ?
C5 H5 0.9500 . ?
C12 C52 1.386(7) . ?
C13 C24 1.421(8) . ?
C13 C17 1.422(8) . ?
C14 C22 1.376(7) . ?
C14 C26 1.469(7) . ?
C17 C25 1.422(7) . ?
C18 H18A 0.9800 . ?
C18 H18B 0.9800 . ?
C18 H18C 0.9800 . ?
C20 C39 1.524(8) . ?
C20 H20A 0.9800 . ?
C20 H20B 0.9800 . ?
C20 H20C 0.9800 . ?
C22 C28 1.385(7) . ?
C22 H22 0.9500 . ?
C23 C46 1.533(8) . ?
C23 C34 1.536(9) . ?
C23 C41 1.541(9) . ?
C24 C29 1.361(8) . ?
C24 H24 0.9500 . ?
C25 C38 1.374(8) . ?
C25 H25 0.9500 . ?
C27 C31 1.410(7) . ?
C28 C42 1.381(7) . ?
C29 C38 1.414(9) . ?
C29 H29 0.9500 . ?
C32 C42 1.394(7) . ?
C32 H32 0.9500 . ?
C34 H34A 0.9800 . ?
C34 H34B 0.9800 . ?
C34 H34C 0.9800 . ?
C36 C39 1.520(8) . ?
C36 H36A 0.9800 . ?
C36 H36B 0.9800 . ?
C36 H36C 0.9800 . ?
C37 C52 1.377(7) . ?
C37 H37 0.9500 . ?
C38 H38 0.9500 . ?
C39 C49 1.539(8) . ?
C40 H40A 0.9800 . ?
C40 H40B 0.9800 . ?
C40 H40C 0.9800 . ?
C41 H41A 0.9800 . ?
C41 H41B 0.9800 . ?
C41 H41C 0.9800 . ?
C42 H42 0.9500 . ?
C46 H46A 0.9800 . ?
C46 H46B 0.9800 . ?
C46 H46C 0.9800 . ?
C49 H49A 0.9800 . ?
C49 H49B 0.9800 . ?
C49 H49C 0.9800 . ?
C52 H52 0.9500 . ?

loop_
_geom_torsion_atom_site_label_1
_geom_torsion_atom_site_label_2
_geom_torsion_atom_site_label_3
_geom_torsion_atom_site_label_4
_geom_torsion
_geom_torsion_site_symmetry_1
_geom_torsion_site_symmetry_2
_geom_torsion_site_symmetry_3
_geom_torsion_site_symmetry_4
_geom_torsion_publ_flag
C26 C5 C12 C52 1.1(8) . . . . ?
C26 C5 C12 Br3 -179.5(4) . . . . ?
C31 N50 C13 C24 -179.9(5) . . . . ?
C31 N50 C13 C17 -3.5(8) . . . . ?
C32 N10 C14 C22 6.4(8) . . . . ?
Pt1 N10 C14 C22 -160.4(4) . . . . ?
C32 N10 C14 C26 -175.6(5) . . . . ?
Pt1 N10 C14 C26 17.6(6) . . . . ?
C27 N6 C17 C25 176.8(5) . . . . ?
C27 N6 C17 C13 -4.7(8) . . . . ?
N50 C13 C17 N6 8.4(8) . . . . ?
C24 C13 C17 N6 -175.2(5) . . . . ?
N50 C13 C17 C25 -173.1(5) . . . . ?
C24 C13 C17 C25 3.3(8) . . . . ?
N10 C14 C22 C28 -2.1(8) . . . . ?
C26 C14 C22 C28 -180.0(5) . . . . ?
C18 P11 C23 C46 -154.7(4) . . . . ?
C27 P11 C23 C46 -45.6(5) . . . . ?
Pt1 P11 C23 C46 70.8(4) . . . . ?
C18 P11 C23 C34 86.0(5) . . . . ?
C27 P11 C23 C34 -164.9(4) . . . . ?
Pt1 P11 C23 C34 -48.5(4) . . . . ?
C18 P11 C23 C41 -34.4(5) . . . . ?
C27 P11 C23 C41 74.8(4) . . . . ?
Pt1 P11 C23 C41 -168.9(4) . . . . ?
N50 C13 C24 C29 174.3(5) . . . . ?
C17 C13 C24 C29 -2.2(8) . . . . ?
N6 C17 C25 C38 176.6(5) . . . . ?
C13 C17 C25 C38 -1.9(8) . . . . ?
C37 N9 C26 C5 2.2(7) . . . . ?
Pt1 N9 C26 C5 -171.5(4) . . . . ?
C37 N9 C26 C14 178.1(5) . . . . ?
Pt1 N9 C26 C14 4.4(5) . . . . ?
C12 C5 C26 N9 -2.7(8) . . . . ?
C12 C5 C26 C14 -178.3(5) . . . . ?
N10 C14 C26 N9 -14.8(7) . . . . ?
C22 C14 C26 N9 163.1(5) . . . . ?
N10 C14 C26 C5 161.0(5) . . . . ?
C22 C14 C26 C5 -21.0(8) . . . . ?
C17 N6 C27 C31 -3.1(8) . . . . ?
C17 N6 C27 P11 171.9(4) . . . . ?
C18 P11 C27 N6 38.7(5) . . . . ?
C23 P11 C27 N6 -74.9(5) . . . . ?
Pt1 P11 C27 N6 167.6(4) . . . . ?
C18 P11 C27 C31 -146.0(4) . . . . ?
C23 P11 C27 C31 100.5(5) . . . . ?
Pt1 P11 C27 C31 -17.0(5) . . . . ?
C14 C22 C28 C42 -3.4(8) . . . . ?
C14 C22 C28 Br2 173.8(4) . . . . ?
C13 C24 C29 C38 -0.3(9) . . . . ?
C13 N50 C31 C27 -4.4(8) . . . . ?
C13 N50 C31 P51 169.3(4) . . . . ?
N6 C27 C31 N50 8.3(8) . . . . ?
P11 C27 C31 N50 -167.0(4) . . . . ?
N6 C27 C31 P51 -165.6(4) . . . . ?
P11 C27 C31 P51 19.1(6) . . . . ?
C40 P51 C31 N50 43.9(5) . . . . ?
C39 P51 C31 N50 -68.0(5) . . . . ?
Pt1 P51 C31 N50 173.7(4) . . . . ?
C40 P51 C31 C27 -142.1(4) . . . . ?
C39 P51 C31 C27 106.1(4) . . . . ?
Pt1 P51 C31 C27 -12.3(5) . . . . ?
C14 N10 C32 C42 -5.4(8) . . . . ?
Pt1 N10 C32 C42 159.2(4) . . . . ?
C26 N9 C37 C52 0.0(8) . . . . ?
Pt1 N9 C37 C52 172.9(4) . . . . ?
C17 C25 C38 C29 -0.6(9) . . . . ?
C24 C29 C38 C25 1.8(10) . . . . ?
C40 P51 C39 C36 86.1(5) . . . . ?
C31 P51 C39 C36 -165.6(4) . . . . ?
Pt1 P51 C39 C36 -49.3(5) . . . . ?
C40 P51 C39 C20 -35.5(5) . . . . ?
C31 P51 C39 C20 72.8(5) . . . . ?
Pt1 P51 C39 C20 -170.9(4) . . . . ?
C40 P51 C39 C49 -156.1(4) . . . . ?
C31 P51 C39 C49 -47.7(4) . . . . ?
Pt1 P51 C39 C49 68.6(4) . . . . ?
C22 C28 C42 C32 4.4(8) . . . . ?
Br2 C28 C42 C32 -172.7(4) . . . . ?
N10 C32 C42 C28 0.1(8) . . . . ?
O8 S4 C43 F21 177.8(7) . . . . ?
O15 S4 C43 F21 -61.0(8) . . . . ?
O16 S4 C43 F21 60.0(8) . . . . ?
O8 S4 C43 F47 55.7(9) . . . . ?
O15 S4 C43 F47 176.9(8) . . . . ?
O16 S4 C43 F47 -62.0(9) . . . . ?
O8 S4 C43 F45 -60.3(8) . . . . ?
O15 S4 C43 F45 60.9(9) . . . . ?
O16 S4 C43 F45 -178.1(8) . . . . ?
O19 S3 C48 F7 55.1(7) . . . . ?
O44 S3 C48 F7 178.1(6) . . . . ?
O33 S3 C48 F7 -63.4(7) . . . . ?
O19 S3 C48 F53 -65.4(6) . . . . ?
O44 S3 C48 F53 57.6(6) . . . . ?
O33 S3 C48 F53 176.1(6) . . . . ?
O19 S3 C48 F35 176.9(5) . . . . ?
O44 S3 C48 F35 -60.2(6) . . . . ?
O33 S3 C48 F35 58.3(6) . . . . ?
N9 C37 C52 C12 -1.5(9) . . . . ?
C5 C12 C52 C37 0.9(9) . . . . ?
Br3 C12 C52 C37 -178.5(4) . . . . ?
